data_2213799
loop_
_publ_author_name
'Wen-Zhi Zhang'

_publ_section_title
;<i>catena</i>-Poly[[[aqua(pyrazino[2,3-<i>f</i>][1,10]phenanthroline)copper(II)]-\m-benzene-1,3-dicarboxylato]
 <i>N</i>,<i>N</i>-dimethylacetamide monohydrate]
;
_journal_coeditor_code HB2408
_journal_issue 6
_journal_name_full 'Acta Crystallographica Section E'
_journal_page_first m1692
_journal_page_last m1693
_journal_paper_doi 10.1107/S1600536807023082
_journal_volume 63
_journal_year 2007
_chemical_formula_iupac '[Cu (C8 H4 O4) (C14 H8 N4) (H2 O)], C4 H9 N O, H2 O'
_chemical_formula_moiety 'C22 H14 Cu N4 O5, C4 H9 N O, H2 O'
_chemical_formula_sum 'C26 H25 Cu N5 O7'
_chemical_formula_weight 583.05
_chemical_name_systematic
;
catena-Poly[[[aqua(pyrazino[2,3-f][1,10]phenanthroline)copper(II)]-\m-
benzene-1,3-dicarboxylato] N,N-dimethylacetamide monohydrate]
;
_space_group_IT_number 13
_symmetry_cell_setting monoclinic
_symmetry_space_group_name_Hall '-P 2yc'
_symmetry_space_group_name_H-M 'P 1 2/c 1'
_atom_sites_solution_hydrogens geom
_atom_sites_solution_primary direct
_atom_sites_solution_secondary difmap
_audit_creation_method SHELXL-97
_cell_angle_alpha 90.00
_cell_angle_beta 95.00(3)
_cell_angle_gamma 90.00
_cell_formula_units_Z 4
_cell_length_a 14.829(3)
_cell_length_b 7.2111(14)
_cell_length_c 23.976(5)
_cell_measurement_reflns_used 17473
_cell_measurement_temperature 293(2)
_cell_measurement_theta_max 27.48
_cell_measurement_theta_min 3.21
_cell_volume 2554.1(9)
_computing_cell_refinement PROCESS-AUTO
_computing_data_collection 'PROCESS-AUTO (Rigaku, 1998)'
_computing_data_reduction PROCESS-AUTO
_computing_molecular_graphics 'SHELXTL-Plus (Sheldrick, 1990)'
_computing_publication_material SHELXL97
_computing_structure_refinement 'SHELXL97 (Sheldrick, 1997)'
_computing_structure_solution 'SHELXS97 (Sheldrick, 1997)'
_diffrn_ambient_temperature 293(2)
_diffrn_detector_area_resol_mean 10.0
_diffrn_measured_fraction_theta_full 0.992
_diffrn_measured_fraction_theta_max 0.989
_diffrn_measurement_device_type 'Rigaku R-AXIS RAPID'
_diffrn_measurement_method \w
_diffrn_radiation_monochromator graphite
_diffrn_radiation_source 'rotating anode'
_diffrn_radiation_type MoK\a
_diffrn_radiation_wavelength 0.71073
_diffrn_reflns_av_R_equivalents 0.0614
_diffrn_reflns_av_sigmaI/netI 0.0504
_diffrn_reflns_limit_h_max 18
_diffrn_reflns_limit_h_min -19
_diffrn_reflns_limit_k_max 9
_diffrn_reflns_limit_k_min -9
_diffrn_reflns_limit_l_max 31
_diffrn_reflns_limit_l_min -31
_diffrn_reflns_number 23862
_diffrn_reflns_theta_full 25.00
_diffrn_reflns_theta_max 27.48
_diffrn_reflns_theta_min 3.14
_diffrn_standards_decay_% 0
_diffrn_standards_interval_count 0
_diffrn_standards_number 0
_exptl_absorpt_coefficient_mu 0.911
_exptl_absorpt_correction_T_max 0.766
_exptl_absorpt_correction_T_min 0.733
_exptl_absorpt_correction_type multi-scan
_exptl_absorpt_process_details '(ABSCOR; Higashi, 1995)'
_exptl_crystal_colour blue
_exptl_crystal_density_diffrn 1.516
_exptl_crystal_density_method 'not measured'
_exptl_crystal_description block
_exptl_crystal_F_000 1204
_exptl_crystal_size_max 0.33
_exptl_crystal_size_mid 0.31
_exptl_crystal_size_min 0.30
_refine_diff_density_max 1.090
_refine_diff_density_min -0.432
_refine_ls_extinction_method none
_refine_ls_goodness_of_fit_ref 1.066
_refine_ls_hydrogen_treatment mixed
_refine_ls_matrix_type full
_refine_ls_number_parameters 373
_refine_ls_number_reflns 5813
_refine_ls_number_restraints 7
_refine_ls_restrained_S_all 1.065
_refine_ls_R_factor_all 0.0945
_refine_ls_R_factor_gt 0.0675
_refine_ls_shift/su_max 0.000
_refine_ls_shift/su_mean 0.000
_refine_ls_structure_factor_coef Fsqd
_refine_ls_weighting_details 'calc w=1/[\s^2^(Fo^2^)+(0.0676P)^2^+7.6293P] where P=(Fo^2^+2Fc^2^)/3'
_refine_ls_weighting_scheme calc
_refine_ls_wR_factor_gt 0.1708
_refine_ls_wR_factor_ref 0.1838
_reflns_number_gt 4102
_reflns_number_total 5813
_reflns_threshold_expression I>2\s(I)
_cod_data_source_file hb2408.cif
_cod_data_source_block I
_cod_depositor_comments
;
The following automatic conversions were performed:
'_symmetry_cell_setting' value 'Monoclinic' changed to 'monoclinic'
according to '/home/saulius/struct/CIF-dictionaries/cif_core.dic'
dictionary named 'cif_core.dic' version 2.4.1 from 2010-06-29.

Automatic conversion script
Id: cif_fix_enum 1527 2010-12-29 10:47:43Z saulius 

The following automatic conversions were performed:

'_symmetry_cell_setting' value 'Monoclinic' changed to 'monoclinic'
according to /home/saulius/struct/CIF-dictionaries/cif_core.dic
dictionary named 'cif_core.dic' version 2.4.1 from 2010-06-29.

Automatic conversion script
Id: cif_fix_values 1715 2011-07-08 13:25:40Z adriana 
;
_cod_original_sg_symbol_H-M 'P 2/c'
_cod_database_code 2213799
_cod_database_fobs_code 2213799

loop_
_symmetry_equiv_pos_as_xyz
'x, y, z'
'-x, y, -z+1/2'
'-x, -y, -z'
'x, -y, z-1/2'

loop_
_atom_site_type_symbol
_atom_site_label
_atom_site_fract_x
_atom_site_fract_y
_atom_site_fract_z
_atom_site_U_iso_or_equiv
_atom_site_adp_type
_atom_site_calc_flag
_atom_site_refinement_flags
_atom_site_occupancy
C C1 0.4129(3) 0.2052(8) 0.5417(2) 0.0440(12) Uani d . 1
H H1 0.4376 0.1590 0.5759 0.053 Uiso calc R 1
C C2 0.4719(3) 0.2530(8) 0.5017(2) 0.0497(13) Uani d . 1
H H2 0.5342 0.2429 0.5097 0.060 Uiso calc R 1
C C3 0.4370(3) 0.3140(7) 0.4510(2) 0.0440(11) Uani d . 1
H H3 0.4752 0.3432 0.4235 0.053 Uiso calc R 1
C C4 0.3426(3) 0.3333(6) 0.43985(18) 0.0357(10) Uani d . 1
C C5 0.2887(3) 0.2852(6) 0.48253(17) 0.0314(9) Uani d . 1
C C6 0.1916(3) 0.2943(6) 0.47436(17) 0.0297(9) Uani d . 1
C C7 0.0563(3) 0.2370(7) 0.5113(2) 0.0424(11) Uani d . 1
H H7 0.0246 0.1983 0.5411 0.051 Uiso calc R 1
C C8 0.0072(3) 0.2930(8) 0.4617(2) 0.0475(12) Uani d . 1
H H8 -0.0558 0.2909 0.4587 0.057 Uiso calc R 1
C C9 0.0525(3) 0.3505(7) 0.4178(2) 0.0422(11) Uani d . 1
H H9 0.0208 0.3879 0.3845 0.051 Uiso calc R 1
C C10 0.1472(3) 0.3528(6) 0.42319(18) 0.0339(9) Uani d . 1
C C11 0.2981(3) 0.3891(6) 0.38611(18) 0.0376(10) Uani d . 1
C C12 0.2044(3) 0.4006(6) 0.37806(17) 0.0346(10) Uani d . 1
C C13 0.2132(4) 0.4844(7) 0.2878(2) 0.0522(14) Uani d . 1
H H13 0.1863 0.5186 0.2528 0.063 Uiso calc R 1
C C14 0.3063(5) 0.4713(8) 0.2957(2) 0.0570(15) Uani d . 1
H H14 0.3395 0.4941 0.2652 0.068 Uiso calc R 1
C C15 0.3677(3) 0.1853(8) 0.67698(17) 0.0414(12) Uani d . 1
C C16 0.4361(3) 0.0762(7) 0.71521(17) 0.0361(10) Uani d . 1
C C17 0.5000 0.1725(9) 0.7500 0.0340(13) Uani d S 1
H H17 0.5000 0.3015 0.7500 0.041 Uiso calc SR 1
C C18 0.4360(3) -0.1149(8) 0.7155(2) 0.0456(12) Uani d . 1
H H18 0.3931 -0.1798 0.6925 0.055 Uiso calc R 1
C C19 0.5000 -0.2104(12) 0.7500 0.058(2) Uani d S 1
H H19 0.5000 -0.3394 0.7500 0.070 Uiso calc SR 1
C C20 0.0931(3) 0.2029(7) 0.66650(17) 0.0352(10) Uani d . 1
C C21 0.0441(3) 0.0973(6) 0.70954(16) 0.0319(9) Uani d . 1
C C22 0.0000 0.1949(9) 0.7500 0.0318(13) Uani d S 1
H H22 0.0000 0.3239 0.7500 0.038 Uiso calc SR 1
C C23 0.0432(3) -0.0947(7) 0.71019(19) 0.0407(11) Uani d . 1
H H23 0.0721 -0.1597 0.6834 0.049 Uiso calc R 1
C C24 0.0000 -0.1916(10) 0.7500 0.0461(17) Uani d S 1
H H24 0.0000 -0.3206 0.7500 0.055 Uiso calc SR 1
C C25 0.2265(4) -0.0370(9) 0.3096(2) 0.0595(16) Uani d . 1
H H25A 0.2479 0.0777 0.2953 0.089 Uiso calc R 1
H H25B 0.1640 -0.0243 0.3165 0.089 Uiso calc R 1
H H25C 0.2326 -0.1338 0.2827 0.089 Uiso calc R 1
C C26 0.3805(4) -0.0846(9) 0.3637(2) 0.0552(14) Uani d . 1
H H26A 0.3996 -0.0077 0.3343 0.083 Uiso calc R 1
H H26B 0.4014 -0.2091 0.3589 0.083 Uiso calc R 1
H H26C 0.4055 -0.0376 0.3992 0.083 Uiso calc R 1
C C27 0.2456(5) -0.1394(8) 0.4071(3) 0.0586(15) Uani d . 1
C C28 0.1422(3) -0.1422(8) 0.4065(3) 0.0530(13) Uani d . 1
H H28A 0.1174 -0.2215 0.3768 0.080 Uiso calc R 1
H H28B 0.1191 -0.0188 0.4005 0.080 Uiso calc R 1
H H28C 0.1253 -0.1880 0.4417 0.080 Uiso calc R 1
N N1 0.1455(2) 0.2367(5) 0.51787(14) 0.0328(8) Uani d . 1
N N2 0.3234(2) 0.2223(6) 0.53358(15) 0.0347(8) Uani d . 1
N N3 0.3510(3) 0.4285(6) 0.34392(18) 0.0497(11) Uani d . 1
N N4 0.1615(3) 0.4498(6) 0.32826(16) 0.0465(10) Uani d . 1
N N5 0.2799(3) -0.0837(7) 0.36185(19) 0.0558(12) Uani d . 1
O O1 0.3691(3) 0.3545(6) 0.67766(17) 0.0612(11) Uani d . 1
O O2 0.3140(2) 0.0834(6) 0.64574(14) 0.0533(10) Uani d . 1
O O1W 0.2181(3) -0.1484(5) 0.55112(14) 0.0475(9) Uani d D 1
H HW11 0.241(4) -0.181(7) 0.5213(13) 0.064(19) Uiso d D 1
H HW12 0.234(3) -0.239(5) 0.5731(15) 0.044(15) Uiso d D 1
O O3 0.1262(2) 0.1001(6) 0.63021(13) 0.0490(9) Uani d . 1
O O2W 0.2320(3) 0.5306(7) 0.61437(18) 0.0654(12) Uani d D 1
H HW21 0.186(3) 0.510(12) 0.632(3) 0.11(3) Uiso d D 1
H HW22 0.276(3) 0.545(7) 0.640(3) 0.14(4) Uiso d D 1
O O4 0.0964(3) 0.3738(5) 0.66852(15) 0.0518(9) Uani d . 1
O O5 0.2951(3) -0.1872(6) 0.45047(14) 0.0563(10) Uani d . 1
Cu Cu1 0.22665(4) 0.15296(9) 0.58553(2) 0.03622(19) Uani d . 1

loop_
_atom_site_aniso_label
_atom_site_aniso_U_11
_atom_site_aniso_U_22
_atom_site_aniso_U_33
_atom_site_aniso_U_12
_atom_site_aniso_U_13
_atom_site_aniso_U_23
C1 0.035(2) 0.057(3) 0.039(2) 0.001(2) -0.004(2) 0.000(2)
C2 0.031(2) 0.066(4) 0.052(3) -0.003(2) 0.003(2) -0.001(3)
C3 0.042(3) 0.046(3) 0.046(3) -0.007(2) 0.016(2) 0.001(2)
C4 0.038(2) 0.035(2) 0.034(2) -0.005(2) 0.0055(18) -0.0019(19)
C5 0.033(2) 0.033(2) 0.029(2) -0.0013(18) 0.0036(17) -0.0034(17)
C6 0.035(2) 0.026(2) 0.0284(19) 0.0021(17) 0.0013(17) -0.0028(16)
C7 0.034(2) 0.054(3) 0.040(2) 0.000(2) 0.006(2) 0.005(2)
C8 0.027(2) 0.062(3) 0.053(3) 0.003(2) 0.000(2) 0.002(3)
C9 0.041(2) 0.044(3) 0.039(2) 0.007(2) -0.006(2) -0.001(2)
C10 0.041(2) 0.030(2) 0.031(2) 0.0021(19) -0.0005(18) -0.0013(18)
C11 0.050(3) 0.032(2) 0.031(2) -0.002(2) 0.010(2) 0.0023(18)
C12 0.047(3) 0.029(2) 0.028(2) 0.0007(19) 0.0039(18) 0.0008(17)
C13 0.082(4) 0.044(3) 0.029(2) 0.007(3) 0.002(2) 0.010(2)
C14 0.090(5) 0.045(3) 0.039(3) 0.005(3) 0.023(3) 0.009(2)
C15 0.038(2) 0.065(4) 0.0213(19) 0.000(2) 0.0000(18) 0.001(2)
C16 0.032(2) 0.050(3) 0.026(2) -0.002(2) 0.0028(17) -0.0013(19)
C17 0.035(3) 0.042(4) 0.026(3) 0.000 0.005(2) 0.000
C18 0.041(3) 0.052(3) 0.042(3) -0.008(2) -0.007(2) -0.006(2)
C19 0.049(4) 0.053(5) 0.071(5) 0.000 -0.004(4) 0.000
C20 0.031(2) 0.050(3) 0.0251(19) 0.002(2) 0.0021(17) -0.0001(19)
C21 0.030(2) 0.043(2) 0.0222(18) -0.0035(18) 0.0014(16) -0.0005(17)
C22 0.033(3) 0.040(3) 0.023(3) 0.000 0.002(2) 0.000
C23 0.047(3) 0.044(3) 0.032(2) 0.005(2) 0.008(2) -0.008(2)
C24 0.062(5) 0.030(4) 0.047(4) 0.000 0.007(3) 0.000
C25 0.080(4) 0.052(3) 0.044(3) 0.000(3) -0.014(3) 0.010(3)
C26 0.044(3) 0.069(4) 0.055(3) -0.003(3) 0.017(2) -0.012(3)
C27 0.073(4) 0.045(3) 0.061(3) -0.003(3) 0.017(3) -0.014(3)
C28 0.037(3) 0.055(3) 0.068(3) 0.001(2) 0.010(2) -0.009(3)
N1 0.0294(18) 0.040(2) 0.0293(17) 0.0012(16) 0.0047(14) -0.0005(15)
N2 0.0292(18) 0.045(2) 0.0298(17) -0.0003(16) 0.0007(14) -0.0038(16)
N3 0.059(3) 0.050(3) 0.042(2) 0.002(2) 0.016(2) 0.008(2)
N4 0.060(3) 0.046(2) 0.033(2) 0.007(2) 0.0010(19) 0.0024(18)
N5 0.060(3) 0.062(3) 0.046(2) 0.000(2) 0.004(2) 0.000(2)
O1 0.065(3) 0.056(3) 0.059(2) 0.015(2) -0.018(2) -0.006(2)
O2 0.052(2) 0.068(3) 0.0364(17) -0.0087(19) -0.0164(16) 0.0066(17)
O1W 0.060(2) 0.050(2) 0.0331(17) 0.0020(18) 0.0091(16) 0.0023(16)
O3 0.050(2) 0.069(2) 0.0303(16) -0.0023(18) 0.0203(15) -0.0047(16)
O2W 0.061(3) 0.076(3) 0.060(2) -0.001(2) 0.008(2) 0.033(2)
O4 0.059(2) 0.047(2) 0.052(2) -0.0009(18) 0.0232(18) 0.0075(17)
O5 0.060(2) 0.075(3) 0.0345(17) 0.006(2) 0.0035(16) 0.0069(18)
Cu1 0.0312(3) 0.0564(4) 0.0209(2) 0.0002(3) 0.00140(19) -0.0004(2)

loop_
_atom_type_symbol
_atom_type_description
_atom_type_scat_dispersion_real
_atom_type_scat_dispersion_imag
_atom_type_scat_source
C C 0.0033 0.0016 'International Tables Vol C Tables 4.2.6.8 and 6.1.1.4'
H H 0.0000 0.0000 'International Tables Vol C Tables 4.2.6.8 and 6.1.1.4'
N N 0.0061 0.0033 'International Tables Vol C Tables 4.2.6.8 and 6.1.1.4'
O O 0.0106 0.0060 'International Tables Vol C Tables 4.2.6.8 and 6.1.1.4'
Cu Cu 0.3201 1.2651 'International Tables Vol C Tables 4.2.6.8 and 6.1.1.4'

loop_
_geom_angle_atom_site_label_1
_geom_angle_atom_site_label_2
_geom_angle_atom_site_label_3
_geom_angle_site_symmetry_1
_geom_angle_site_symmetry_3
_geom_angle
_geom_angle_publ_flag
N2 C1 C2 . . 123.5(5) ?
N2 C1 H1 . . 118.3 ?
C2 C1 H1 . . 118.3 ?
C3 C2 C1 . . 119.0(5) ?
C3 C2 H2 . . 120.5 ?
C1 C2 H2 . . 120.5 ?
C2 C3 C4 . . 119.9(4) ?
C2 C3 H3 . . 120.0 ?
C4 C3 H3 . . 120.0 ?
C5 C4 C3 . . 117.3(4) ?
C5 C4 C11 . . 118.3(4) ?
C3 C4 C11 . . 124.3(4) ?
N2 C5 C4 . . 123.0(4) ?
N2 C5 C6 . . 115.6(4) ?
C4 C5 C6 . . 121.3(4) ?
N1 C6 C10 . . 122.2(4) ?
N1 C6 C5 . . 116.5(4) ?
C10 C6 C5 . . 121.3(4) ?
N1 C7 C8 . . 123.0(4) ?
N1 C7 H7 . . 118.5 ?
C8 C7 H7 . . 118.5 ?
C9 C8 C7 . . 119.3(4) ?
C9 C8 H8 . . 120.3 ?
C7 C8 H8 . . 120.3 ?
C8 C9 C10 . . 119.4(4) ?
C8 C9 H9 . . 120.3 ?
C10 C9 H9 . . 120.3 ?
C9 C10 C6 . . 117.9(4) ?
C9 C10 C12 . . 124.9(4) ?
C6 C10 C12 . . 117.1(4) ?
N3 C11 C12 . . 121.2(4) ?
N3 C11 C4 . . 118.0(4) ?
C12 C11 C4 . . 120.8(4) ?
N4 C12 C11 . . 121.8(4) ?
N4 C12 C10 . . 117.0(4) ?
C11 C12 C10 . . 121.1(4) ?
N4 C13 C14 . . 121.8(5) ?
N4 C13 H13 . . 119.1 ?
C14 C13 H13 . . 119.1 ?
N3 C14 C13 . . 123.8(5) ?
N3 C14 H14 . . 118.1 ?
C13 C14 H14 . . 118.1 ?
O1 C15 O2 . . 126.3(5) ?
O1 C15 C16 . . 119.9(4) ?
O2 C15 C16 . . 113.8(5) ?
C18 C16 C17 . . 119.8(5) ?
C18 C16 C15 . . 121.2(4) ?
C17 C16 C15 . . 119.0(5) ?
C16 C17 C16 . 2_656 120.2(6) ?
C16 C17 H17 . . 119.9 ?
C16 C17 H17 2_656 . 119.9 ?
C16 C18 C19 . . 119.9(5) ?
C16 C18 H18 . . 120.0 ?
C19 C18 H18 . . 120.0 ?
C18 C19 C18 2_656 . 120.4(8) ?
C18 C19 H19 2_656 . 119.8 ?
C18 C19 H19 . . 119.8 ?
O4 C20 O3 . . 126.3(4) ?
O4 C20 C21 . . 119.6(4) ?
O3 C20 C21 . . 114.1(4) ?
C23 C21 C22 . . 119.2(4) ?
C23 C21 C20 . . 121.0(4) ?
C22 C21 C20 . . 119.8(4) ?
C21 C22 C21 . 2_556 119.9(6) ?
C21 C22 H22 . . 120.1 ?
C21 C22 H22 2_556 . 120.1 ?
C24 C23 C21 . . 121.2(5) ?
C24 C23 H23 . . 119.4 ?
C21 C23 H23 . . 119.4 ?
C23 C24 C23 2_556 . 119.4(6) ?
C23 C24 H24 2_556 . 120.3 ?
C23 C24 H24 . . 120.3 ?
N5 C25 H25A . . 109.5 ?
N5 C25 H25B . . 109.5 ?
H25A C25 H25B . . 109.5 ?
N5 C25 H25C . . 109.5 ?
H25A C25 H25C . . 109.5 ?
H25B C25 H25C . . 109.5 ?
N5 C26 H26A . . 109.5 ?
N5 C26 H26B . . 109.5 ?
H26A C26 H26B . . 109.5 ?
N5 C26 H26C . . 109.5 ?
H26A C26 H26C . . 109.5 ?
H26B C26 H26C . . 109.5 ?
O5 C27 N5 . . 121.8(6) ?
O5 C27 C28 . . 120.8(5) ?
N5 C27 C28 . . 117.3(6) ?
C27 C28 H28A . . 109.5 ?
C27 C28 H28B . . 109.5 ?
H28A C28 H28B . . 109.5 ?
C27 C28 H28C . . 109.5 ?
H28A C28 H28C . . 109.5 ?
H28B C28 H28C . . 109.5 ?
C7 N1 C6 . . 118.3(4) ?
C7 N1 Cu1 . . 128.0(3) ?
C6 N1 Cu1 . . 113.7(3) ?
C1 N2 C5 . . 117.2(4) ?
C1 N2 Cu1 . . 129.2(3) ?
C5 N2 Cu1 . . 113.5(3) ?
C14 N3 C11 . . 115.0(5) ?
C13 N4 C12 . . 116.3(5) ?
C27 N5 C25 . . 124.3(6) ?
C27 N5 C26 . . 115.9(5) ?
C25 N5 C26 . . 119.6(5) ?
C15 O2 Cu1 . . 129.5(4) ?
Cu1 O1W HW11 . . 123(4) ?
Cu1 O1W HW12 . . 119(3) ?
HW11 O1W HW12 . . 101(3) ?
C20 O3 Cu1 . . 128.4(3) ?
HW21 O2W HW22 . . 105(3) ?
O2 Cu1 O3 . . 91.92(16) n
O2 Cu1 N1 . . 174.00(16) n
O3 Cu1 N1 . . 93.99(15) n
O2 Cu1 N2 . . 93.37(16) n
O3 Cu1 N2 . . 174.49(15) n
N1 Cu1 N2 . . 80.69(14) n
O2 Cu1 O1W . . 92.00(16) n
O3 Cu1 O1W . . 89.51(15) n
N1 Cu1 O1W . . 89.09(14) n
N2 Cu1 O1W . . 91.83(14) n

loop_
_geom_bond_atom_site_label_1
_geom_bond_atom_site_label_2
_geom_bond_site_symmetry_2
_geom_bond_distance
_geom_bond_publ_flag
C1 N2 . 1.331(6) ?
C1 C2 . 1.397(7) ?
C1 H1 . 0.9300 ?
C2 C3 . 1.351(7) ?
C2 H2 . 0.9300 ?
C3 C4 . 1.408(7) ?
C3 H3 . 0.9300 ?
C4 C5 . 1.396(6) ?
C4 C11 . 1.453(6) ?
C5 N2 . 1.363(5) ?
C5 C6 . 1.437(6) ?
C6 N1 . 1.361(5) ?
C6 C10 . 1.406(6) ?
C7 N1 . 1.318(6) ?
C7 C8 . 1.400(7) ?
C7 H7 . 0.9300 ?
C8 C9 . 1.362(7) ?
C8 H8 . 0.9300 ?
C9 C10 . 1.399(7) ?
C9 H9 . 0.9300 ?
C10 C12 . 1.473(6) ?
C11 N3 . 1.363(6) ?
C11 C12 . 1.388(7) ?
C12 N4 . 1.351(6) ?
C13 N4 . 1.311(7) ?
C13 C14 . 1.381(9) ?
C13 H13 . 0.9300 ?
C14 N3 . 1.318(7) ?
C14 H14 . 0.9300 ?
C15 O1 . 1.221(7) ?
C15 O2 . 1.277(6) ?
C15 C16 . 1.525(7) ?
C16 C18 . 1.378(7) ?
C16 C17 . 1.392(6) ?
C17 C16 2_656 1.392(6) ?
C17 H17 . 0.9300 ?
C18 C19 . 1.387(7) ?
C18 H18 . 0.9300 ?
C19 C18 2_656 1.387(7) ?
C19 H19 . 0.9300 ?
C20 O4 . 1.234(6) ?
C20 O3 . 1.274(6) ?
C20 C21 . 1.518(6) ?
C21 C23 . 1.385(7) ?
C21 C22 . 1.405(5) ?
C22 C21 2_556 1.405(5) ?
C22 H22 . 0.9300 ?
C23 C24 . 1.384(6) ?
C23 H23 . 0.9300 ?
C24 C23 2_556 1.384(6) ?
C24 H24 . 0.9300 ?
C25 N5 . 1.462(7) ?
C25 H25A . 0.9600 ?
C25 H25B . 0.9600 ?
C25 H25C . 0.9600 ?
C26 N5 . 1.489(7) ?
C26 H26A . 0.9600 ?
C26 H26B . 0.9600 ?
C26 H26C . 0.9600 ?
C27 O5 . 1.267(7) ?
C27 N5 . 1.302(7) ?
C27 C28 . 1.531(8) ?
C28 H28A . 0.9600 ?
C28 H28B . 0.9600 ?
C28 H28C . 0.9600 ?
Cu1 N1 . 2.026(4) y
Cu1 N2 . 2.043(4) y
Cu1 O2 . 1.920(3) y
Cu1 O3 . 1.947(3) y
Cu1 O1W . 2.324(4) y
O1W HW11 . 0.85(4) ?
O1W HW12 . 0.86(4) ?
O2W HW21 . 0.85(5) ?
O2W HW22 . 0.86(6) ?

loop_
_geom_hbond_atom_site_label_D
_geom_hbond_atom_site_label_H
_geom_hbond_atom_site_label_A
_geom_hbond_site_symmetry_A
_geom_hbond_distance_DH
_geom_hbond_distance_HA
_geom_hbond_distance_DA
_geom_hbond_angle_DHA
O1W HW12 O2W 1_545 0.86(4) 1.93(2) 2.765(6) 162(5)
O1W HW11 O5 . 0.85(4) 1.94(2) 2.772(5) 165(5)
O2W HW22 O1 . 0.86(6) 2.10(4) 2.740(6) 131(4)
O2W HW21 O4 . 0.85(4) 1.92(4) 2.732(6) 159(9)

loop_
_geom_torsion_atom_site_label_1
_geom_torsion_atom_site_label_2
_geom_torsion_atom_site_label_3
_geom_torsion_atom_site_label_4
_geom_torsion_site_symmetry_4
_geom_torsion
N2 C1 C2 C3 . -2.4(9)
C1 C2 C3 C4 . 1.7(8)
C2 C3 C4 C5 . -0.7(7)
C2 C3 C4 C11 . -177.0(5)
C3 C4 C5 N2 . 0.2(7)
C11 C4 C5 N2 . 176.7(4)
C3 C4 C5 C6 . -177.9(4)
C11 C4 C5 C6 . -1.4(7)
N2 C5 C6 N1 . -1.0(6)
C4 C5 C6 N1 . 177.2(4)
N2 C5 C6 C10 . -178.6(4)
C4 C5 C6 C10 . -0.3(7)
N1 C7 C8 C9 . -0.1(8)
C7 C8 C9 C10 . -0.1(8)
C8 C9 C10 C6 . 0.2(7)
C8 C9 C10 C12 . 176.0(5)
N1 C6 C10 C9 . 0.0(7)
C5 C6 C10 C9 . 177.4(4)
N1 C6 C10 C12 . -176.2(4)
C5 C6 C10 C12 . 1.2(6)
C5 C4 C11 N3 . -177.4(4)
C3 C4 C11 N3 . -1.2(7)
C5 C4 C11 C12 . 2.2(7)
C3 C4 C11 C12 . 178.4(5)
N3 C11 C12 N4 . 0.5(7)
C4 C11 C12 N4 . -179.1(4)
N3 C11 C12 C10 . 178.2(4)
C4 C11 C12 C10 . -1.3(7)
C9 C10 C12 N4 . 1.6(7)
C6 C10 C12 N4 . 177.5(4)
C9 C10 C12 C11 . -176.2(5)
C6 C10 C12 C11 . -0.4(6)
N4 C13 C14 N3 . -1.8(9)
O1 C15 C16 C18 . 179.8(5)
O2 C15 C16 C18 . -1.4(6)
O1 C15 C16 C17 . -0.7(6)
O2 C15 C16 C17 . 178.0(4)
C18 C16 C17 C16 2_656 0.3(3)
C15 C16 C17 C16 2_656 -179.2(4)
C17 C16 C18 C19 . -0.5(7)
C15 C16 C18 C19 . 178.9(4)
C16 C18 C19 C18 2_656 0.3(3)
O4 C20 C21 C23 . -176.6(5)
O3 C20 C21 C23 . 4.6(6)
O4 C20 C21 C22 . 2.4(6)
O3 C20 C21 C22 . -176.4(3)
C23 C21 C22 C21 2_556 0.1(3)
C20 C21 C22 C21 2_556 -178.9(4)
C22 C21 C23 C24 . -0.2(6)
C20 C21 C23 C24 . 178.8(3)
C21 C23 C24 C23 2_556 0.1(3)
C8 C7 N1 C6 . 0.3(7)
C8 C7 N1 Cu1 . -177.9(4)
C10 C6 N1 C7 . -0.2(6)
C5 C6 N1 C7 . -177.8(4)
C10 C6 N1 Cu1 . 178.2(3)
C5 C6 N1 Cu1 . 0.7(5)
C2 C1 N2 C5 . 1.9(8)
C2 C1 N2 Cu1 . 177.8(4)
C4 C5 N2 C1 . -0.8(7)
C6 C5 N2 C1 . 177.4(4)
C4 C5 N2 Cu1 . -177.4(3)
C6 C5 N2 Cu1 . 0.8(5)
C13 C14 N3 C11 . 2.7(8)
C12 C11 N3 C14 . -2.1(7)
C4 C11 N3 C14 . 177.5(5)
C14 C13 N4 C12 . -0.1(8)
C11 C12 N4 C13 . 0.6(7)
C10 C12 N4 C13 . -177.2(4)
O5 C27 N5 C25 . 176.3(5)
C28 C27 N5 C25 . -4.6(8)
O5 C27 N5 C26 . 1.5(8)
C28 C27 N5 C26 . -179.4(5)
O1 C15 O2 Cu1 . 6.5(8)
C16 C15 O2 Cu1 . -172.2(3)
O4 C20 O3 Cu1 . 25.4(7)
C21 C20 O3 Cu1 . -156.0(3)
C15 O2 Cu1 O3 . -107.8(4)
C15 O2 Cu1 N2 . 70.6(4)
C15 O2 Cu1 O1W . 162.6(4)
C20 O3 Cu1 O2 . 82.1(4)
C20 O3 Cu1 N1 . -96.8(4)
C20 O3 Cu1 O1W . 174.1(4)
C7 N1 Cu1 O3 . -3.4(4)
C6 N1 Cu1 O3 . 178.4(3)
C7 N1 Cu1 N2 . 178.1(4)
C6 N1 Cu1 N2 . -0.2(3)
C7 N1 Cu1 O1W . 86.1(4)
C6 N1 Cu1 O1W . -92.2(3)
C1 N2 Cu1 O2 . 4.4(5)
C5 N2 Cu1 O2 . -179.4(3)
C1 N2 Cu1 N1 . -176.4(5)
C5 N2 Cu1 N1 . -0.3(3)
C1 N2 Cu1 O1W . -87.7(4)
C5 N2 Cu1 O1W . 88.4(3)
